data_1007262
loop_
_publ_author_name
'Averbuch-Pouchot, M T'
'Durif, A'

_publ_section_title
;
Crystal data and structure of Nb2 Co (P2 O7)3 and Nb2 Mg (P2 O7)3
;
_journal_coden_ASTM ZEKRDZ
_journal_name_full
;
Zeitschrift fuer Kristallographie (149,1979-)
;
_journal_page_first 195
_journal_page_last 202
_journal_volume 180
_journal_year 1987
_chemical_formula_analytical 'Nb2 Mg (P2 O7)3'
_chemical_formula_structural 'Nb2.02 Mg.98 (P2 O7)3'
_chemical_formula_sum 'Mg0.98 Nb2.02 O21 P6'
_chemical_name_systematic 'Niobium magnesium diphosphate (2.02/0.98/3)'
_space_group_IT_number 14
_symmetry_cell_setting monoclinic
_symmetry_Int_Tables_number 14
_symmetry_space_group_name_Hall '-P 2yn'
_symmetry_space_group_name_H-M 'P 1 21/n 1'
_cell_angle_alpha 90
_cell_angle_beta 90.51(1)
_cell_angle_gamma 90
_cell_formula_units_Z 2
_cell_length_a 15.36(1)
_cell_length_b 7.930(5)
_cell_length_c 6.487(5)
_cell_volume 790.1
_refine_ls_R_factor_all 0.023
_cod_original_formula_sum 'Mg.98 Nb2.02 O21 P6'
_cod_database_code 1007262

loop_
_symmetry_equiv_pos_as_xyz
x,y,z
1/2+x,1/2-y,1/2+z
-x,-y,-z
1/2-x,1/2+y,1/2-z

loop_
_atom_site_label
_atom_site_type_symbol
_atom_site_symmetry_multiplicity
_atom_site_Wyckoff_symbol
_atom_site_fract_x
_atom_site_fract_y
_atom_site_fract_z
_atom_site_occupancy
_atom_site_attached_hydrogens
_atom_site_calc_flag
Nb1 Nb5+ 4 e 0.16598(2) 0.02093(4) 0.46321(5) 0.97 0 d
Mg1 Mg2+ 4 e 0.16598(2) 0.02093(4) 0.46321(5) 0.03 0 d
Nb2 Nb5+ 2 c 0. 0.5 0. 0.08 0 d
Mg2 Mg2+ 2 c 0. 0.5 0. 0.92 0 d
P1 P5+ 4 e 0.16720(6) 0.3920(1) 0.7168(1) 1. 0 d
P2 P5+ 4 e 0.16048(6) 0.6038(1) 0.3404(1) 1. 0 d
P3 P5+ 4 e 0.01625(6) 0.8865(1) 0.8141(1) 1. 0 d
O1 O2- 4 e 0.2573(2) 0.9228(4) 0.6338(5) 1. 0 d
O2 O2- 4 e 0.1918(2) 0.2425(4) 0.5786(4) 1. 0 d
O3 O2- 4 e 0.0828(2) 0.3712(4) 0.8167(5) 1. 0 d
O4 O2- 4 e 0.1691(2) 0.5538(4) 0.5746(4) 1. 0 d
O5 O2- 4 e 0.3534(2) 0.2949(4) 0.1500(5) 1. 0 d
O6 O2- 4 e 0.2480(2) 0.0727(4) 0.2468(5) 1. 0 d
O7 O2- 4 e 0.0919(2) 0.5091(4) 0.2330(5) 1. 0 d
O8 O2- 4 e 0.4172(2) 0.4789(4) 0.8158(5) 1. 0 d
O9 O2- 4 e 0.4551(2) 0.2183(4) 0.6218(5) 1. 0 d
O10 O2- 4 e 0.0706(2) 0.1105(4) 0.3007(6) 1. 0 d
O11 O2- 2 a 0. 0. 0. 1. 0 d

loop_
_atom_type_symbol
_atom_type_oxidation_number
Nb5+ 5.000
Mg2+ 2.000
P5+ 5.000
O2- -2.000
